data_1540910
loop_
_publ_author_name
'Schmidt, R.'
'Pausewang, G.'

_publ_section_title
;
 Peroxofluorokomplexe der Uebergangsmetalle. Part IX. Kristallstruktur von
 Ba3 (Ti (O2) F5)2 (H2 O)2
;
_journal_name_full 'Zeitschrift fuer Anorganische und Allgemeine Chemie'
_journal_page_first 197
_journal_page_last 201
_journal_volume 575
_journal_year 1989
_chemical_formula_sum 'Ba3 F10 H4 O6 Ti2'
_chemical_name_systematic 'Ba3 (Ti (O2) F5)2 (H2 O)2'
_space_group_IT_number 135
_symmetry_space_group_name_Hall '-P 4c 2ab'
_symmetry_space_group_name_H-M 'P 42/m b c'
_cell_angle_alpha 90
_cell_angle_beta 90
_cell_angle_gamma 90
_cell_formula_units_Z 4
_cell_length_a 12.485
_cell_length_b 12.485
_cell_length_c 8.122
_cell_volume 1266.019
_citation_journal_id_ASTM ZAACAB
_cod_data_source_file Schmidt_ZAACAB_1989_426.cif
_cod_data_source_block H4Ba3F10O6Ti2
_cod_depositor_comments
;
 Marking attached hydrogen atoms.

 Antanas Vaitkus,
 2017-07-12
;
_cod_original_cell_volume 1266.018
_cod_original_formula_sum 'H4 Ba3 F10 O6 Ti2'
_cod_database_code 1540910

loop_
_symmetry_equiv_pos_as_xyz
x,y,z
-y,x,z+1/2
-x,-y,z
y,-x,z+1/2
x+1/2,-y+1/2,-z
y+1/2,x+1/2,-z+1/2
-x+1/2,y+1/2,-z
-y+1/2,-x+1/2,-z+1/2
-x,-y,-z
y,-x,-z-1/2
x,y,-z
-y,x,-z-1/2
-x-1/2,y-1/2,z
-y-1/2,-x-1/2,z-1/2
x-1/2,-y-1/2,z
y-1/2,x-1/2,z-1/2

loop_
_atom_site_label
_atom_site_type_symbol
_atom_site_fract_x
_atom_site_fract_y
_atom_site_fract_z
_atom_site_occupancy
_atom_site_U_iso_or_equiv
_atom_site_attached_hydrogens
Ba1 Ba+2 0.68453 0.01646 0 1 0.0 0
Ba2 Ba+2 0 0 0.25 1 0.0 0
Ti1 Ti+4 0.2448 0.056 0.5 1 0.0 0
F1 F-1 0.4392 0.289 0.2367 1 0.0 0
F2 F-1 0.3031 0.2099 0 1 0.0 0
F3 F-1 0.5747 0.332 0 1 0.0 0
F4 F-1 0.3844 0.4117 0 1 0.0 0
O1 O-1 0.488 0.1217 0.0897 1 0.0 0
O2 O-2 0.688 1.188 0.25 1 0.0 2
